data_1572121
loop_
_publ_author_name
'Lundahl, Maike N.'
'Greiner, Maria B.'
'Piquette, Marc C.'
'Gannon, Paige M.'
'Kaminsky, Werner'
'Kovacs, Julie A.'

_publ_section_title
;
 Exploring the influence of H-bonding and ligand constraints on thiolate
 ligated non-heme iron mediated dioxygen activation.
;
_journal_issue 32
_journal_name_full 'Chemical science'
_journal_page_first 12710
_journal_page_last 12720
_journal_paper_doi 10.1039/d4sc02787f
_journal_volume 15
_journal_year 2024
_chemical_absolute_configuration ad
_chemical_formula_moiety 'C16 H31 Fe N3 S2, C H4 O'
_chemical_formula_sum 'C17 H35 Fe N3 O S2'
_chemical_formula_weight 417.45
_space_group_IT_number 29
_space_group_name_Hall 'P 2c -2ac'
_space_group_name_H-M_alt 'P c a 21'
_symmetry_cell_setting orthorhombic
_symmetry_Int_Tables_number 29
_symmetry_space_group_name_Hall 'P 2c -2ac'
_symmetry_space_group_name_H-M 'P c a 21'
_atom_sites_solution_hydrogens geom
_atom_sites_solution_primary direct
_atom_sites_solution_secondary difmap
_audit_conform_dict_location ftp://ftp.iucr.org/pub/cif_core.dic
_audit_conform_dict_name cif_core.dic
_audit_conform_dict_version 2.4.5
_audit_creation_date 2022-05-09T13:57:35-00:00
_audit_creation_method 'WinGX routine CIF_UPDATE'
_audit_update_record
;
2022-10-11 deposited with the CCDC.	2024-07-05 downloaded from the CCDC.
;
_cell_angle_alpha 90
_cell_angle_beta 90
_cell_angle_gamma 90
_cell_formula_units_Z 4
_cell_length_a 19.3307(8)
_cell_length_b 12.1908(5)
_cell_length_c 9.1228(3)
_cell_measurement_reflns_used 9962
_cell_measurement_temperature 100(2)
_cell_measurement_theta_max 28.24
_cell_measurement_theta_min 2.69
_cell_measurement_wavelength 0.71073
_cell_volume 2149.85(14)
_computing_cell_refinement 'SAINT V8.34A integration software'
_computing_data_collection 'Bruker APEX2 software'
_computing_data_reduction 'SORTAV (Blessing, 1995)'
_computing_molecular_graphics 'ORTEP-3 for Windows (Farrugia, 2012)'
_computing_publication_material 'WinGX publication routines (Farrugia, 2012)'
_computing_structure_refinement 'SHELXL-2014/7 (Sheldrick, 2014)'
_computing_structure_solution 'SHELXS-2013 (Sheldrick, 2008)'
_diffrn_ambient_temperature 100(2)
_diffrn_detector 'APEX-II CCD'
_diffrn_measured_fraction_theta_full 1
_diffrn_measured_fraction_theta_max 0.998
_diffrn_measurement_device '\k-geometry diffractometer'
_diffrn_measurement_device_type 'Bruker APEX-II'
_diffrn_measurement_method '\f or \w oscillation scans'
_diffrn_orient_matrix_UB_11 -0.002994
_diffrn_orient_matrix_UB_12 -0.068519
_diffrn_orient_matrix_UB_13 0.028397
_diffrn_orient_matrix_UB_21 0.000198
_diffrn_orient_matrix_UB_22 0.045056
_diffrn_orient_matrix_UB_23 0.043235
_diffrn_orient_matrix_UB_31 -0.109574
_diffrn_orient_matrix_UB_32 0.001967
_diffrn_orient_matrix_UB_33 -0.000709
_diffrn_radiation_monochromator graphite
_diffrn_radiation_probe x-ray
_diffrn_radiation_type MoK\a
_diffrn_radiation_wavelength 0.71073
_diffrn_reflns_av_R_equivalents 0.0595
_diffrn_reflns_av_unetI/netI 0.0416
_diffrn_reflns_Laue_measured_fraction_full 1
_diffrn_reflns_Laue_measured_fraction_max 0.998
_diffrn_reflns_limit_h_max 25
_diffrn_reflns_limit_h_min -25
_diffrn_reflns_limit_k_max 16
_diffrn_reflns_limit_k_min -16
_diffrn_reflns_limit_l_max 12
_diffrn_reflns_limit_l_min -12
_diffrn_reflns_number 20760
_diffrn_reflns_point_group_measured_fraction_full 1
_diffrn_reflns_point_group_measured_fraction_max 0.992
_diffrn_reflns_theta_full 25
_diffrn_reflns_theta_max 28.581
_diffrn_reflns_theta_min 1.67
_diffrn_source 'sealed x-ray tube'
_diffrn_standards_number 0
_exptl_absorpt_coefficient_mu 0.905
_exptl_absorpt_correction_T_max 0.746
_exptl_absorpt_correction_T_min 0.705
_exptl_absorpt_correction_type multi-scan
_exptl_absorpt_process_details
;
        SADABS-2012/1 - Bruker AXS area detector scaling and absorption correcti
;
_exptl_crystal_colour yellow
_exptl_crystal_density_diffrn 1.29
_exptl_crystal_density_method 'not measured'
_exptl_crystal_description needle
_exptl_crystal_F_000 896
_exptl_crystal_size_max 0.36
_exptl_crystal_size_mid 0.04
_exptl_crystal_size_min 0.03
_refine_diff_density_max 0.239
_refine_diff_density_min -0.427
_refine_diff_density_rms 0.054
_refine_ls_abs_structure_details
;
 Flack x determined using 2103 quotients [(I+)-(I-)]/[(I+)+(I-)]
 (Parsons, Flack and Wagner, Acta Cryst. B69 (2013) 249-259).
;
_refine_ls_abs_structure_Flack -0.010(6)
_refine_ls_extinction_method none
_refine_ls_goodness_of_fit_ref 1.037
_refine_ls_hydrogen_treatment constr
_refine_ls_matrix_type full
_refine_ls_number_constraints 0
_refine_ls_number_parameters 225
_refine_ls_number_reflns 5450
_refine_ls_number_restraints 1
_refine_ls_restrained_S_all 1.037
_refine_ls_R_factor_all 0.0365
_refine_ls_R_factor_gt 0.0278
_refine_ls_shift/su_max 0.001
_refine_ls_shift/su_mean 0
_refine_ls_structure_factor_coef Fsqd
_refine_ls_weighting_details 'w=1/[\s^2^(Fo^2^)+(0.0227P)^2^+0.2412P] where P=(Fo^2^+2Fc^2^)/3'
_refine_ls_weighting_scheme calc
_refine_ls_wR_factor_gt 0.0541
_refine_ls_wR_factor_ref 0.0574
_reflns_Friedel_coverage 0.87
_reflns_Friedel_fraction_full 0.999
_reflns_Friedel_fraction_max 0.984
_reflns_number_gt 4909
_reflns_number_total 5450
_reflns_threshold_expression 'I > 2\s(I)'
_cod_data_source_file d4sc02787f2.cif
_cod_data_source_block shelx
_cod_depositor_comments 'Adding full bibliography for 1572121.cif.'
_cod_database_code 1572121
_shelx_estimated_absorpt_t_min 0.737
_shelx_estimated_absorpt_t_max 0.973
_shelx_shelxl_version_number 2014/7

loop_
_symmetry_equiv_pos_as_xyz
'x, y, z'
'-x, -y, z+1/2'
'-x+1/2, y, z+1/2'
'x+1/2, -y, z'

loop_
_atom_site_label
_atom_site_type_symbol
_atom_site_fract_x
_atom_site_fract_y
_atom_site_fract_z
_atom_site_U_iso_or_equiv
_atom_site_adp_type
_atom_site_occupancy
_atom_site_site_symmetry_order
_atom_site_calc_flag
_atom_site_refinement_flags_posn
_atom_site_refinement_flags_adp
_atom_site_refinement_flags_occupancy
_atom_site_disorder_assembly
_atom_site_disorder_group
Fe1 Fe 0.37750(2) 0.30221(3) 0.45211(4) 0.01160(8) Uani 1 1 d . . . . .
S1 S 0.47629(4) 0.25294(6) 0.58433(8) 0.01798(14) Uani 1 1 d . . . . .
S2 S 0.28095(3) 0.37906(5) 0.56042(7) 0.01559(14) Uani 1 1 d . . . . .
C3 C 0.51305(16) 0.0429(2) 0.6602(3) 0.0246(7) Uani 1 1 d . . . . .
H3A H 0.5003 -0.0259 0.7088 0.037 Uiso 1 1 calc R U . . .
H3B H 0.5491 0.08 0.7173 0.037 Uiso 1 1 calc R U . . .
H3C H 0.5305 0.0271 0.5616 0.037 Uiso 1 1 calc R U . . .
C2 C 0.41624(15) 0.1310(3) 0.8013(3) 0.0228(6) Uani 1 1 d . . . . .
H2A H 0.3783 0.1841 0.7955 0.034 Uiso 1 1 calc R U . . .
H2B H 0.4512 0.1574 0.8707 0.034 Uiso 1 1 calc R U . . .
H2C H 0.3982 0.0601 0.8349 0.034 Uiso 1 1 calc R U . . .
C16 C 0.26046(16) 0.5953(2) 0.6249(3) 0.0236(7) Uani 1 1 d . . . . .
H16A H 0.2792 0.6655 0.6589 0.035 Uiso 1 1 calc R U . . .
H16B H 0.2264 0.5683 0.6959 0.035 Uiso 1 1 calc R U . . .
H16C H 0.2381 0.6055 0.5295 0.035 Uiso 1 1 calc R U . . .
N2 N 0.36533(11) 0.29963(18) 0.2174(2) 0.0134(5) Uani 1 1 d . . . . .
H2 H 0.3263 0.3516 0.1983 0.016 Uiso 1 1 calc R U . . .
N3 N 0.40301(11) 0.47257(18) 0.4216(2) 0.0138(5) Uani 1 1 d . . . . .
C8 C 0.34141(15) 0.1944(2) 0.1551(3) 0.0164(6) Uani 1 1 d . . . . .
H8A H 0.3804 0.1419 0.1519 0.02 Uiso 1 1 calc R U . . .
H8B H 0.325 0.2062 0.0536 0.02 Uiso 1 1 calc R U . . .
C7 C 0.28308(14) 0.1469(2) 0.2473(3) 0.0178(6) Uani 1 1 d . . . . .
H7A H 0.2567 0.2078 0.2924 0.021 Uiso 1 1 calc R U . . .
H7B H 0.2511 0.1058 0.1826 0.021 Uiso 1 1 calc R U . . .
C6 C 0.30844(14) 0.0713(2) 0.3670(3) 0.0174(6) Uani 1 1 d . . . . .
H6A H 0.2689 0.0489 0.4292 0.021 Uiso 1 1 calc R U . . .
H6B H 0.3284 0.0043 0.3224 0.021 Uiso 1 1 calc R U . . .
C4 C 0.39442(15) 0.0662(2) 0.5511(3) 0.0166(5) Uani 1 1 d . . . . .
C5 C 0.38045(16) -0.0543(2) 0.5702(3) 0.0266(7) Uani 1 1 d . . . . .
H5A H 0.3304 -0.0673 0.5676 0.04 Uiso 1 1 calc R U . . .
H5B H 0.399 -0.0787 0.6647 0.04 Uiso 1 1 calc R U . . .
H5C H 0.4028 -0.0953 0.4908 0.04 Uiso 1 1 calc R U . . .
C1 C 0.44920(15) 0.1172(2) 0.6492(3) 0.0169(6) Uani 1 1 d . . . . .
C9 C 0.42386(15) 0.3450(2) 0.1316(3) 0.0193(6) Uani 1 1 d . . . . .
H9A H 0.4144 0.3346 0.0259 0.023 Uiso 1 1 calc R U . . .
H9B H 0.4664 0.3035 0.1558 0.023 Uiso 1 1 calc R U . . .
C10 C 0.43624(15) 0.4657(2) 0.1610(3) 0.0196(6) Uani 1 1 d . . . . .
H10A H 0.3931 0.5062 0.1386 0.024 Uiso 1 1 calc R U . . .
H10B H 0.4723 0.4921 0.0924 0.024 Uiso 1 1 calc R U . . .
C11 C 0.45840(14) 0.4942(2) 0.3157(3) 0.0188(6) Uani 1 1 d . . . . .
H11A H 0.4997 0.4505 0.3421 0.023 Uiso 1 1 calc R U . . .
H11B H 0.4713 0.5728 0.3201 0.023 Uiso 1 1 calc R U . . .
C12 C 0.37324(14) 0.5469(2) 0.4970(3) 0.0147(5) Uani 1 1 d . . . . .
C13 C 0.38921(17) 0.6679(2) 0.4895(3) 0.0265(7) Uani 1 1 d . . . . .
H13A H 0.4328 0.679 0.4367 0.04 Uiso 1 1 calc R U . . .
H13B H 0.3934 0.6973 0.589 0.04 Uiso 1 1 calc R U . . .
H13C H 0.3518 0.7059 0.4379 0.04 Uiso 1 1 calc R U . . .
C14 C 0.31914(14) 0.5119(2) 0.6101(3) 0.0154(6) Uani 1 1 d . . . . .
C15 C 0.35672(15) 0.5006(2) 0.7583(3) 0.0197(6) Uani 1 1 d . . . . .
H15A H 0.3765 0.5716 0.7862 0.029 Uiso 1 1 calc R U . . .
H15B H 0.3938 0.4462 0.7495 0.029 Uiso 1 1 calc R U . . .
H15C H 0.3237 0.4769 0.8334 0.029 Uiso 1 1 calc R U . . .
C18 C 0.6536(2) 0.1817(3) 0.4486(6) 0.0580(11) Uani 1 1 d . . . . .
H18A H 0.6519 0.2305 0.5339 0.087 Uiso 1 1 calc R U . . .
H18B H 0.6957 0.1968 0.3921 0.087 Uiso 1 1 calc R U . . .
H18C H 0.654 0.1052 0.4815 0.087 Uiso 1 1 calc R U . . .
O1 O 0.59545(16) 0.2000(2) 0.3601(3) 0.0493(7) Uani 1 1 d . . . . .
H1 H 0.5603 0.2078 0.4134 0.074 Uiso 1 1 calc R U . . .
N1 N 0.36118(11) 0.12531(16) 0.4584(3) 0.0142(4) Uani 1 1 d . . . . .

loop_
_atom_site_aniso_label
_atom_site_aniso_U_11
_atom_site_aniso_U_22
_atom_site_aniso_U_33
_atom_site_aniso_U_23
_atom_site_aniso_U_13
_atom_site_aniso_U_12
Fe1 0.01204(17) 0.01174(16) 0.01103(14) -0.00015(16) 0.00023(16) 0.00040(14)
S1 0.0158(3) 0.0168(3) 0.0213(3) 0.0001(3) -0.0047(3) 0.0010(3)
S2 0.0129(3) 0.0158(3) 0.0181(3) -0.0029(3) 0.0036(3) -0.0026(3)
C3 0.0232(17) 0.0241(16) 0.0263(15) 0.0033(12) 0.0001(12) 0.0072(13)
C2 0.0242(16) 0.0284(17) 0.0159(13) 0.0001(11) -0.0008(12) 0.0015(13)
C16 0.0165(16) 0.0197(15) 0.0347(17) -0.0099(12) -0.0007(12) 0.0044(12)
N2 0.0121(11) 0.0159(11) 0.0121(10) 0.0003(8) 0.0002(8) 0.0017(9)
N3 0.0118(11) 0.0169(11) 0.0127(11) 0.0024(8) 0.0007(8) -0.0023(9)
C8 0.0179(15) 0.0178(14) 0.0136(12) -0.0034(10) -0.0005(10) 0.0010(12)
C7 0.0184(15) 0.0187(14) 0.0163(13) -0.0031(10) -0.0037(11) -0.0004(12)
C6 0.0191(15) 0.0148(13) 0.0183(13) -0.0022(10) -0.0006(11) -0.0042(11)
C4 0.0207(14) 0.0151(13) 0.0139(12) -0.0008(10) 0.0027(11) 0.0018(11)
C5 0.041(2) 0.0147(13) 0.0239(15) 0.0045(12) -0.0057(14) 0.0004(13)
C1 0.0189(15) 0.0160(14) 0.0157(12) 0.0013(10) 0.0007(11) 0.0047(12)
C9 0.0176(15) 0.0248(15) 0.0155(13) -0.0003(11) 0.0049(11) -0.0014(13)
C10 0.0190(15) 0.0241(15) 0.0157(13) 0.0047(11) 0.0047(11) -0.0035(12)
C11 0.0156(15) 0.0224(15) 0.0185(13) 0.0019(11) 0.0040(11) -0.0051(11)
C12 0.0132(14) 0.0133(13) 0.0176(12) 0.0009(9) -0.0033(10) -0.0020(11)
C13 0.0286(18) 0.0146(14) 0.0364(19) -0.0001(11) 0.0032(13) -0.0034(13)
C14 0.0136(14) 0.0138(13) 0.0187(13) -0.0022(10) -0.0001(10) 0.0003(11)
C15 0.0192(15) 0.0228(15) 0.0170(13) -0.0030(11) -0.0003(11) -0.0025(12)
C18 0.043(2) 0.059(3) 0.072(2) -0.023(3) 0.022(3) -0.025(2)
O1 0.060(2) 0.0486(17) 0.0394(15) -0.0131(12) 0.0235(13) -0.0041(14)
N1 0.0163(11) 0.0137(10) 0.0128(9) -0.0003(11) 0.0009(10) -0.0014(8)

loop_
_atom_type_symbol
_atom_type_description
_atom_type_scat_dispersion_real
_atom_type_scat_dispersion_imag
_atom_type_scat_source
C C 0.0033 0.0016 'International Tables Vol C Tables 4.2.6.8 and 6.1.1.4'
H H 0 0 'International Tables Vol C Tables 4.2.6.8 and 6.1.1.4'
N N 0.0061 0.0033 'International Tables Vol C Tables 4.2.6.8 and 6.1.1.4'
S S 0.1246 0.1234 'International Tables Vol C Tables 4.2.6.8 and 6.1.1.4'
Fe Fe 0.3463 0.8444 'International Tables Vol C Tables 4.2.6.8 and 6.1.1.4'
O O 0.0106 0.006 'International Tables Vol C Tables 4.2.6.8 and 6.1.1.4'

loop_
_geom_angle_atom_site_label_1
_geom_angle_atom_site_label_2
_geom_angle_atom_site_label_3
_geom_angle
_geom_angle_site_symmetry_1
_geom_angle_site_symmetry_3
_geom_angle_publ_flag
N3 Fe1 N2 84.87(8) . . ?
N3 Fe1 N1 172.24(8) . . ?
N2 Fe1 N1 89.77(8) . . ?
N3 Fe1 S2 81.33(6) . . ?
N2 Fe1 S2 110.05(6) . . ?
N1 Fe1 S2 105.83(6) . . ?
N3 Fe1 S1 97.32(6) . . ?
N2 Fe1 S1 126.76(6) . . ?
N1 Fe1 S1 81.40(6) . . ?
S2 Fe1 S1 122.93(3) . . ?
C1 S1 Fe1 99.51(9) . . ?
C14 S2 Fe1 97.95(9) . . ?
C1 C3 H3A 109.5 . . ?
C1 C3 H3B 109.5 . . ?
H3A C3 H3B 109.5 . . ?
C1 C3 H3C 109.5 . . ?
H3A C3 H3C 109.5 . . ?
H3B C3 H3C 109.5 . . ?
C1 C2 H2A 109.5 . . ?
C1 C2 H2B 109.5 . . ?
H2A C2 H2B 109.5 . . ?
C1 C2 H2C 109.5 . . ?
H2A C2 H2C 109.5 . . ?
H2B C2 H2C 109.5 . . ?
C14 C16 H16A 109.5 . . ?
C14 C16 H16B 109.5 . . ?
H16A C16 H16B 109.5 . . ?
C14 C16 H16C 109.5 . . ?
H16A C16 H16C 109.5 . . ?
H16B C16 H16C 109.5 . . ?
C8 N2 C9 111.1(2) . . ?
C8 N2 Fe1 115.43(16) . . ?
C9 N2 Fe1 115.86(16) . . ?
C8 N2 H2 104.3 . . ?
C9 N2 H2 104.3 . . ?
Fe1 N2 H2 104.3 . . ?
C12 N3 C11 123.8(2) . . ?
C12 N3 Fe1 120.83(18) . . ?
C11 N3 Fe1 115.25(17) . . ?
N2 C8 C7 110.5(2) . . ?
N2 C8 H8A 109.6 . . ?
C7 C8 H8A 109.6 . . ?
N2 C8 H8B 109.6 . . ?
C7 C8 H8B 109.6 . . ?
H8A C8 H8B 108.1 . . ?
C6 C7 C8 113.0(2) . . ?
C6 C7 H7A 109 . . ?
C8 C7 H7A 109 . . ?
C6 C7 H7B 109 . . ?
C8 C7 H7B 109 . . ?
H7A C7 H7B 107.8 . . ?
N1 C6 C7 111.2(2) . . ?
N1 C6 H6A 109.4 . . ?
C7 C6 H6A 109.4 . . ?
N1 C6 H6B 109.4 . . ?
C7 C6 H6B 109.4 . . ?
H6A C6 H6B 108 . . ?
N1 C4 C5 122.4(2) . . ?
N1 C4 C1 120.4(2) . . ?
C5 C4 C1 117.2(2) . . ?
C4 C5 H5A 109.5 . . ?
C4 C5 H5B 109.5 . . ?
H5A C5 H5B 109.5 . . ?
C4 C5 H5C 109.5 . . ?
H5A C5 H5C 109.5 . . ?
H5B C5 H5C 109.5 . . ?
C4 C1 C3 110.9(2) . . ?
C4 C1 C2 106.7(2) . . ?
C3 C1 C2 109.8(2) . . ?
C4 C1 S1 112.23(18) . . ?
C3 C1 S1 108.9(2) . . ?
C2 C1 S1 108.17(19) . . ?
N2 C9 C10 112.9(2) . . ?
N2 C9 H9A 109 . . ?
C10 C9 H9A 109 . . ?
N2 C9 H9B 109 . . ?
C10 C9 H9B 109 . . ?
H9A C9 H9B 107.8 . . ?
C9 C10 C11 115.6(2) . . ?
C9 C10 H10A 108.4 . . ?
C11 C10 H10A 108.4 . . ?
C9 C10 H10B 108.4 . . ?
C11 C10 H10B 108.4 . . ?
H10A C10 H10B 107.4 . . ?
N3 C11 C10 111.5(2) . . ?
N3 C11 H11A 109.3 . . ?
C10 C11 H11A 109.3 . . ?
N3 C11 H11B 109.3 . . ?
C10 C11 H11B 109.3 . . ?
H11A C11 H11B 108 . . ?
N3 C12 C13 125.3(2) . . ?
N3 C12 C14 118.3(2) . . ?
C13 C12 C14 116.3(2) . . ?
C12 C13 H13A 109.5 . . ?
C12 C13 H13B 109.5 . . ?
H13A C13 H13B 109.5 . . ?
C12 C13 H13C 109.5 . . ?
H13A C13 H13C 109.5 . . ?
H13B C13 H13C 109.5 . . ?
C16 C14 C12 112.4(2) . . ?
C16 C14 C15 109.4(2) . . ?
C12 C14 C15 107.1(2) . . ?
C16 C14 S2 108.03(19) . . ?
C12 C14 S2 110.74(18) . . ?
C15 C14 S2 109.10(18) . . ?
C14 C15 H15A 109.5 . . ?
C14 C15 H15B 109.5 . . ?
H15A C15 H15B 109.5 . . ?
C14 C15 H15C 109.5 . . ?
H15A C15 H15C 109.5 . . ?
H15B C15 H15C 109.5 . . ?
O1 C18 H18A 109.5 . . ?
O1 C18 H18B 109.5 . . ?
H18A C18 H18B 109.5 . . ?
O1 C18 H18C 109.5 . . ?
H18A C18 H18C 109.5 . . ?
H18B C18 H18C 109.5 . . ?
C18 O1 H1 109.5 . . ?
C4 N1 C6 117.9(2) . . ?
C4 N1 Fe1 120.06(18) . . ?
C6 N1 Fe1 121.85(16) . . ?

loop_
_geom_bond_atom_site_label_1
_geom_bond_atom_site_label_2
_geom_bond_distance
_geom_bond_site_symmetry_2
_geom_bond_publ_flag
Fe1 N3 2.153(2) . ?
Fe1 N2 2.154(2) . ?
Fe1 N1 2.1802(19) . ?
Fe1 S2 2.3103(7) . ?
Fe1 S1 2.3372(8) . ?
S1 C1 1.833(3) . ?
S2 C14 1.837(3) . ?
C3 C1 1.534(4) . ?
C3 H3A 0.98 . ?
C3 H3B 0.98 . ?
C3 H3C 0.98 . ?
C2 C1 1.536(4) . ?
C2 H2A 0.98 . ?
C2 H2B 0.98 . ?
C2 H2C 0.98 . ?
C16 C14 1.529(4) . ?
C16 H16A 0.98 . ?
C16 H16B 0.98 . ?
C16 H16C 0.98 . ?
N2 C8 1.477(3) . ?
N2 C9 1.483(3) . ?
N2 H2 1 . ?
N3 C12 1.275(3) . ?
N3 C11 1.466(3) . ?
C8 C7 1.522(4) . ?
C8 H8A 0.99 . ?
C8 H8B 0.99 . ?
C7 C6 1.510(4) . ?
C7 H7A 0.99 . ?
C7 H7B 0.99 . ?
C6 N1 1.473(3) . ?
C6 H6A 0.99 . ?
C6 H6B 0.99 . ?
C4 N1 1.283(3) . ?
C4 C5 1.503(4) . ?
C4 C1 1.520(4) . ?
C5 H5A 0.98 . ?
C5 H5B 0.98 . ?
C5 H5C 0.98 . ?
C9 C10 1.515(4) . ?
C9 H9A 0.99 . ?
C9 H9B 0.99 . ?
C10 C11 1.515(4) . ?
C10 H10A 0.99 . ?
C10 H10B 0.99 . ?
C11 H11A 0.99 . ?
C11 H11B 0.99 . ?
C12 C13 1.508(4) . ?
C12 C14 1.530(4) . ?
C13 H13A 0.98 . ?
C13 H13B 0.98 . ?
C13 H13C 0.98 . ?
C14 C15 1.541(4) . ?
C15 H15A 0.98 . ?
C15 H15B 0.98 . ?
C15 H15C 0.98 . ?
C18 O1 1.401(5) . ?
C18 H18A 0.98 . ?
C18 H18B 0.98 . ?
C18 H18C 0.98 . ?
O1 H1 0.84 . ?
